data_1573139
loop_
_publ_author_name
'Guo, Yuman'
'Wu, Hao'
'Zhang, Meng-Jiao'
'Liu, Feng-Shou'

_publ_section_title
;
 Dibenzobarrelene-derived Pd-NHCs: efficient precatalysts for the
 Suzuki--Miyaura polycondensations of dichloroarene monomers
;
_journal_issue 48
_journal_name_full 'Polymer Chemistry'
_journal_page_first 4962
_journal_page_last 4971
_journal_paper_doi 10.1039/D4PY01026D
_journal_volume 15
_journal_year 2024
_chemical_formula_moiety 'C48 H53 Cl2 N3 Pd'
_chemical_formula_sum 'C48 H53 Cl2 N3 Pd'
_chemical_formula_weight 849.23
_space_group_crystal_system triclinic
_space_group_IT_number 2
_space_group_name_Hall '-P 1'
_space_group_name_H-M_alt 'P -1'
_atom_sites_solution_hydrogens geom
_atom_sites_solution_primary dual
_audit_creation_date 2024-05-05
_audit_creation_method
;
Olex2 1.5-beta
(compiled 2022.04.07 svn.rca3783a0 for OlexSys, GUI svn.r6439)
;
_audit_update_record
;
2024-09-10 deposited with the CCDC.	2024-11-12 downloaded from the CCDC.
;
_cell_angle_alpha 100.5540(10)
_cell_angle_beta 103.9520(10)
_cell_angle_gamma 96.6100(10)
_cell_formula_units_Z 4
_cell_length_a 12.49350(10)
_cell_length_b 17.71260(10)
_cell_length_c 22.0093(2)
_cell_measurement_reflns_used 35464
_cell_measurement_temperature 292.98(10)
_cell_measurement_theta_max 73.2460
_cell_measurement_theta_min 2.5590
_cell_volume 4581.63(7)
_computing_cell_refinement 'CrysAlisPro 1.171.43.92a (Rigaku OD, 2023)'
_computing_data_collection 'CrysAlisPro system (CCD 43.92a 64-bit (release 05-10-2023))'
_computing_data_reduction 'CrysAlisPro 1.171.43.92a (Rigaku OD, 2023)'
_computing_molecular_graphics 'Olex2 1.5-beta (Dolomanov et al., 2009)'
_computing_publication_material 'Olex2 1.5-beta (Dolomanov et al., 2009)'
_computing_structure_refinement 'SHELXL 2018/3 (Sheldrick, 2015)'
_computing_structure_solution 'SHELXT 2018/2 (Sheldrick, 2018)'
_diffrn_ambient_environment air
_diffrn_ambient_temperature 292.98(10)
_diffrn_detector 'Hybrid Pixel Array Detector'
_diffrn_detector_area_resol_mean 10.0000
_diffrn_detector_type HyPix
_diffrn_measured_fraction_theta_full 0.998
_diffrn_measured_fraction_theta_max 0.968
_diffrn_measurement_details
;
List of Runs (angles in degrees, time in seconds):

  # Type    Start    End  Width  t~exp~   \w     \q     \k     \f   Frames
#--------------------------------------------------------------------------
  1  \w   -101.00 -38.00   0.50    0.15    --  -99.00  77.00 150.00  126
  2  \w   -104.00 -27.00   0.50    0.15    --  -99.00  77.00  90.00  154
  3  \w   -103.00 -28.00   0.50    0.15    --  -99.00  77.00 -60.00  150
  4  \w    -78.00 -36.00   0.50    0.15    --  -99.00  77.00-150.00   84
  5  \w    -21.00   6.00   0.50    0.13    --  -45.87  19.00-180.00   54
  6  \w     -8.00  30.00   0.50    0.13    --  -45.87  19.00 -90.00   76
  7  \w     57.00  91.00   0.50    0.13    --   45.87 160.00-118.00   68
  8  \w    102.00 128.00   0.50    0.15    --   99.00 160.00-118.00   52
  9  \w    133.00 159.00   0.50    0.15    --   99.00  77.00-120.00   52
 10  \w     75.00 116.00   0.50    0.15    --   99.00  77.00-120.00   82
 11  \w     82.00 172.00   0.50    0.15    --   99.00  61.00 -60.00  180
 12  \w     94.00 127.00   0.50    0.15    --   99.00 117.00  89.00   66
 13  \w     31.00 115.00   0.50    0.13    --   45.87  57.00 120.00  168
 14  \w     90.00 166.00   0.50    0.15    --   99.00  45.00  60.00  152
 15  \w    135.00 174.00   0.50    0.15    --   99.00  30.00  30.00   78
 16  \w    105.00 131.00   0.50    0.15    --   99.00  30.00  30.00   52
 17  \w     34.00  60.00   0.50    0.15    --   99.00 -77.00   0.00   52
 18  \w     66.00  91.00   0.50    0.15    --   99.00 -77.00   0.00   50
 19  \w     31.00  69.00   0.50    0.15    --   99.00 -61.00 -30.00   76
 20  \w     28.00  53.00   0.50    0.15    --   99.00 -45.00-180.00   50
 21  \w     28.00  53.00   0.50    0.15    --   99.00 -45.00-150.00   50
 22  \w     28.00  53.00   0.50    0.15    --   99.00 -45.00-120.00   50
 23  \w     27.00  52.00   0.50    0.15    --   99.00 -45.00   0.00   50
 24  \w    -26.00  15.00   0.50    0.13    --   45.87 -19.00   0.00   82
 25  \w     28.00  53.00   0.50    0.15    --   99.00 -45.00  90.00   50
 26  \w     27.00  52.00   0.50    0.15    --   99.00 -45.00 120.00   50
 27  \w     27.00  52.00   0.50    0.15    --   99.00 -45.00 150.00   50
 28  \w     69.00 104.00   0.50    0.15    --   99.00 -94.00  30.00   70
 29  \w     23.00  52.00   0.50    0.13    --   45.87-117.00   2.00   58
 30  \w     29.00  55.00   0.50    0.15    --   99.00-125.00 -60.00   52
 31  \w     68.00 112.00   0.50    0.13    --   45.87-160.00-149.00   88
 32  \w     95.00 136.00   0.50    0.15    --   99.00-160.00-149.00   82
 33  \w     26.00  69.00   0.50    0.15    --   99.00 -94.00-150.00   86
 34  \w     73.00 112.00   0.50    0.15    --   99.00-125.00 -60.00   78
 35  \w     41.00 109.00   0.50    0.15    --   99.00-117.00   2.00  136
 36  \w     32.00  58.00   0.50    0.15    --   99.00 -94.00  30.00   52
 37  \w     82.00 107.00   0.50    0.15    --   99.00-106.00 142.58   50
 38  \w    -98.00 -73.00   0.50    0.13    --  -45.87 160.00-118.00   50
 39  \w    -86.00  -9.00   0.50    0.13    --  -45.87 117.00  89.00  154
 40  \w    -75.00 -50.00   0.50    0.15    --  -99.00 117.00  89.00   50
 41  \w   -135.00 -31.00   0.50    0.15    --  -99.00 160.00-118.00  208
 42  \w    -54.00 -29.00   0.50    0.15    --  -99.00 125.00-150.00   50
 43  \w   -112.00 -30.00   0.50    0.15    --  -99.00 125.00-180.00  164
 44  \w   -172.00-106.00   0.50    0.15    --  -99.00 -94.00 -30.00  132
 45  \w   -168.00-134.00   0.50    0.15    --  -99.00-125.00  60.00   68
 46  \w   -109.00 -81.00   0.50    0.15    --  -99.00-125.00  60.00   56
 47  \w   -146.00-105.00   0.50    0.15    --  -99.00-117.00   2.00   82
 48  \w   -155.00-129.00   0.50    0.15    --  -99.00-160.00-149.00   52
 49  \w    -82.00 -51.00   0.50    0.13    --  -45.87-160.00-149.00   62
 50  \w   -175.00 -95.00   0.50    0.15    --  -99.00 -15.00   0.00  160
 51  \w    -99.00 -22.00   0.50    0.13    --  -45.87 -77.00   0.00  154
;
_diffrn_measurement_device 'four-circle diffractometer'
_diffrn_measurement_device_type 'XtaLAB Synergy R, DW system, HyPix'
_diffrn_measurement_method '\w scans'
_diffrn_orient_matrix_type 'CrysAlisPro convention (1999,Acta A55,543-557)'
_diffrn_orient_matrix_UB_11 -0.0253868000
_diffrn_orient_matrix_UB_12 -0.0772243000
_diffrn_orient_matrix_UB_13 -0.0503028000
_diffrn_orient_matrix_UB_21 0.0007430000
_diffrn_orient_matrix_UB_22 0.0456940000
_diffrn_orient_matrix_UB_23 -0.0531401000
_diffrn_orient_matrix_UB_31 0.1263387000
_diffrn_orient_matrix_UB_32 -0.0005060000
_diffrn_orient_matrix_UB_33 0.0104475000
_diffrn_radiation_monochromator mirror
_diffrn_radiation_probe x-ray
_diffrn_radiation_type 'Cu K\a'
_diffrn_radiation_wavelength 1.54184
_diffrn_reflns_av_R_equivalents 0.0472
_diffrn_reflns_av_unetI/netI 0.0373
_diffrn_reflns_Laue_measured_fraction_full 0.998
_diffrn_reflns_Laue_measured_fraction_max 0.968
_diffrn_reflns_limit_h_max 15
_diffrn_reflns_limit_h_min -11
_diffrn_reflns_limit_k_max 21
_diffrn_reflns_limit_k_min -22
_diffrn_reflns_limit_l_max 27
_diffrn_reflns_limit_l_min -25
_diffrn_reflns_number 70868
_diffrn_reflns_point_group_measured_fraction_full 0.998
_diffrn_reflns_point_group_measured_fraction_max 0.968
_diffrn_reflns_theta_full 67.684
_diffrn_reflns_theta_max 73.543
_diffrn_reflns_theta_min 2.574
_diffrn_source 'Rotating-anode X-ray tube'
_diffrn_source_type 'Rigaku (Cu) X-ray Source'
_exptl_absorpt_coefficient_mu 4.588
_exptl_absorpt_correction_T_max 1.00000
_exptl_absorpt_correction_T_min 0.84788
_exptl_absorpt_correction_type multi-scan
_exptl_absorpt_process_details
;
CrysAlisPro 1.171.43.92a (Rigaku Oxford Diffraction, 2023)
Empirical absorption correction using spherical harmonics,
implemented in SCALE3 ABSPACK scaling algorithm.
;
_exptl_crystal_colour 'clear light yellow'
_exptl_crystal_density_diffrn 1.231
_exptl_crystal_description block
_exptl_crystal_F_000 1768
_exptl_crystal_size_max 0.15
_exptl_crystal_size_mid 0.12
_exptl_crystal_size_min 0.11
_refine_diff_density_max 2.269
_refine_diff_density_min -0.791
_refine_diff_density_rms 0.058
_refine_ls_extinction_method none
_refine_ls_goodness_of_fit_ref 1.046
_refine_ls_hydrogen_treatment constr
_refine_ls_matrix_type full
_refine_ls_number_parameters 993
_refine_ls_number_reflns 17881
_refine_ls_number_restraints 0
_refine_ls_restrained_S_all 1.046
_refine_ls_R_factor_all 0.0540
_refine_ls_R_factor_gt 0.0444
_refine_ls_shift/su_max 0.002
_refine_ls_shift/su_mean 0.000
_refine_ls_structure_factor_coef Fsqd
_refine_ls_weighting_details 'w=1/[\s^2^(Fo^2^)+(0.0637P)^2^+1.8152P] where P=(Fo^2^+2Fc^2^)/3'
_refine_ls_weighting_scheme calc
_refine_ls_wR_factor_gt 0.1191
_refine_ls_wR_factor_ref 0.1250
_reflns_Friedel_coverage 0.000
_reflns_number_gt 14487
_reflns_number_total 17881
_reflns_threshold_expression 'I > 2\s(I)'
_cod_data_source_file d4py01026d2.cif
_cod_data_source_block pd0505
_cod_depositor_comments 'Adding full bibliography for 1573139--1573141.cif.'
_cod_database_code 1573139
_shelx_shelxl_version_number 2018/3
_chemical_oxdiff_formula 'C H O N Pd Cl'
_shelx_space_group_comment
;
The symmetry employed for this shelxl refinement is uniquely defined
by the following loop, which should always be used as a source of
symmetry information in preference to the above space-group names.
They are only intended as comments.
;
_shelx_estimated_absorpt_t_max 0.632
_shelx_estimated_absorpt_t_min 0.546
_olex2_refinement_description
;
1. Fixed Uiso
 At 1.2 times of:
  All C(H) groups
 At 1.5 times of:
  All C(H,H,H) groups
2.a Ternary CH refined with riding coordinates:
 C9(H9), C18(H18), C22(H22), C29(H29), C42(H42), C46(H46), C55(H55), C63(H63),
 C67(H67), C73(H73), C77(H77), C86(H86)
2.b Aromatic/amide H refined with riding coordinates:
 C1(H1), C3(H3), C6(H6), C12(H12), C13(H13), C14(H14), C24(H24), C25(H25),
 C26(H26), C27(H27), C31(H31), C32(H32), C33(H33), C34(H34), C38(H38), C39(H39),
  C40(H40), C50(H50), C51(H51), C52(H52), C53(H53), C56(H56), C57(H57),
 C58(H58), C59(H59), C69(H69), C70(H70), C71(H71), C82(H82), C83(H83), C84(H84),
  C88(H88), C91(H91), C94(H94)
2.c Idealised Me refined as rotating group:
 C5(H5A,H5B,H5C), C7(H7A,H7B,H7C), C8(H8A,H8B,H8C), C10(H10A,H10B,H10C),
 C17(H17A,H17B,H17C), C19(H19A,H19B,H19C), C43(H43A,H43B,H43C), C44(H44A,H44B,
 H44C), C45(H45A,H45B,H45C), C47(H47A,H47B,H47C), C66(H66A,H66B,H66C), C68(H68A,
 H68B,H68C), C74(H74A,H74B,H74C), C75(H75A,H75B,H75C), C76(H76A,H76B,H76C),
 C78(H78A,H78B,H78C), C85(H85A,H85B,H85C), C87(H87A,H87B,H87C), C90(H90A,H90B,
 H90C), C93(H93A,H93B,H93C)
;
_smtbx_masks_void_probe_radius 1.2
_smtbx_masks_void_truncation_radius 1.2
_olex2_submission_special_instructions 'No special instructions were received'
_oxdiff_exptl_absorpt_empirical_details
;
Empirical correction (ABSPACK) includes:
- Absorption correction using spherical harmonics
- Frame scaling
;
_oxdiff_exptl_absorpt_empirical_full_max 1.338
_oxdiff_exptl_absorpt_empirical_full_min 0.813

loop_
_space_group_symop_operation_xyz
'x, y, z'
'-x, -y, -z'

loop_
_atom_site_label
_atom_site_type_symbol
_atom_site_fract_x
_atom_site_fract_y
_atom_site_fract_z
_atom_site_U_iso_or_equiv
_atom_site_adp_type
_atom_site_occupancy
_atom_site_site_symmetry_order
_atom_site_calc_flag
_atom_site_refinement_flags_posn
_atom_site_refinement_flags_adp
_atom_site_refinement_flags_occupancy
_atom_site_disorder_assembly
_atom_site_disorder_group
Pd1 Pd 0.60068(2) 0.80352(2) 0.86005(2) 0.04884(7) Uani 1 1 d . . . . .
Cl1 Cl 0.48412(10) 0.86713(5) 0.79814(5) 0.0831(3) Uani 1 1 d . . . . .
Cl2 Cl 0.72356(8) 0.74719(6) 0.92609(4) 0.0745(2) Uani 1 1 d . . . . .
N1 N 0.56494(18) 0.69557(13) 0.73032(10) 0.0416(5) Uani 1 1 d . . . . .
N2 N 0.48807(19) 0.64249(13) 0.79469(11) 0.0447(5) Uani 1 1 d . . . . .
N3 N 0.6376(2) 0.90136(16) 0.93458(13) 0.0596(7) Uani 1 1 d . . . . .
C00D C 0.5527(2) 0.70836(16) 0.79090(13) 0.0430(6) Uani 1 1 d . . . . .
C1 C 0.6831(3) 0.9706(2) 0.92978(17) 0.0707(10) Uani 1 1 d . . . . .
H1 H 0.699765 0.975512 0.891581 0.085 Uiso 1 1 calc R U . . .
C2 C 0.7067(4) 1.0354(2) 0.9789(2) 0.0786(11) Uani 1 1 d . . . . .
C3 C 0.6780(4) 1.0265(2) 1.03406(19) 0.0780(11) Uani 1 1 d . . . . .
H3 H 0.691912 1.069495 1.067913 0.094 Uiso 1 1 calc R U . . .
C4 C 0.6292(3) 0.9556(2) 1.04053(17) 0.0651(9) Uani 1 1 d . . . . .
C5 C 0.5965(5) 0.9454(3) 1.1003(2) 0.0989(15) Uani 1 1 d . . . . .
H5A H 0.549386 0.895864 1.092037 0.148 Uiso 1 1 calc R U . . .
H5B H 0.556730 0.986229 1.112864 0.148 Uiso 1 1 calc R U . . .
H5C H 0.662525 0.947716 1.134123 0.148 Uiso 1 1 calc R U . . .
C6 C 0.6118(3) 0.8944(2) 0.98910(16) 0.0602(8) Uani 1 1 d . . . . .
H6 H 0.580365 0.845513 0.992275 0.072 Uiso 1 1 calc R U . . .
C7 C 0.7605(6) 1.1122(3) 0.9707(3) 0.130(2) Uani 1 1 d . . . . .
H7A H 0.706656 1.146797 0.966749 0.195 Uiso 1 1 calc R U . . .
H7B H 0.786540 1.103924 0.932791 0.195 Uiso 1 1 calc R U . . .
H7C H 0.822520 1.134800 1.007424 0.195 Uiso 1 1 calc R U . . .
C8 C 0.8142(6) 0.6239(3) 0.7430(3) 0.1165(19) Uani 1 1 d . . . . .
H8A H 0.742872 0.599599 0.714095 0.175 Uiso 1 1 calc R U . . .
H8B H 0.838186 0.591432 0.772425 0.175 Uiso 1 1 calc R U . . .
H8C H 0.867989 0.630711 0.718982 0.175 Uiso 1 1 calc R U . . .
C9 C 0.8039(3) 0.7035(2) 0.78052(18) 0.0638(8) Uani 1 1 d . . . . .
H9 H 0.749791 0.694040 0.805086 0.077 Uiso 1 1 calc R U . . .
C10 C 0.9127(4) 0.7442(4) 0.8283(3) 0.119(2) Uani 1 1 d . . . . .
H10A H 0.968430 0.753555 0.805966 0.179 Uiso 1 1 calc R U . . .
H10B H 0.937001 0.711984 0.857843 0.179 Uiso 1 1 calc R U . . .
H10C H 0.901876 0.792932 0.851418 0.179 Uiso 1 1 calc R U . . .
C11 C 0.7551(3) 0.75122(17) 0.73395(15) 0.0503(7) Uani 1 1 d . . . . .
C12 C 0.8262(3) 0.8004(2) 0.71241(19) 0.0659(9) Uani 1 1 d . . . . .
H12 H 0.903053 0.805531 0.729319 0.079 Uiso 1 1 calc R U . . .
C13 C 0.7865(4) 0.8412(2) 0.6674(2) 0.0781(11) Uani 1 1 d . . . . .
H13 H 0.835865 0.873783 0.654147 0.094 Uiso 1 1 calc R U . . .
C14 C 0.6743(4) 0.8341(2) 0.6420(2) 0.0761(11) Uani 1 1 d . . . . .
H14 H 0.648137 0.861579 0.610896 0.091 Uiso 1 1 calc R U . . .
C15 C 0.5965(3) 0.78657(19) 0.66130(16) 0.0579(8) Uani 1 1 d . . . . .
C16 C 0.6398(2) 0.74645(16) 0.70795(13) 0.0446(6) Uani 1 1 d . . . . .
C17 C 0.4503(5) 0.7472(3) 0.5562(2) 0.1005(15) Uani 1 1 d . . . . .
H17A H 0.487269 0.783335 0.537219 0.151 Uiso 1 1 calc R U . . .
H17B H 0.371162 0.738494 0.536652 0.151 Uiso 1 1 calc R U . . .
H17C H 0.477757 0.698712 0.549532 0.151 Uiso 1 1 calc R U . . .
C18 C 0.4738(3) 0.7807(3) 0.62852(19) 0.0761(11) Uani 1 1 d . . . . .
H18 H 0.430308 0.745334 0.646562 0.091 Uiso 1 1 calc R U . . .
C19 C 0.4340(4) 0.8605(3) 0.6380(2) 0.0985(15) Uani 1 1 d . . . . .
H19A H 0.445062 0.881123 0.682984 0.148 Uiso 1 1 calc R U . . .
H19B H 0.355959 0.854022 0.616241 0.148 Uiso 1 1 calc R U . . .
H19C H 0.476160 0.895787 0.620760 0.148 Uiso 1 1 calc R U . . .
C20 C 0.4607(2) 0.58974(17) 0.73628(14) 0.0489(7) Uani 1 1 d . . . . .
C21 C 0.5078(2) 0.62195(17) 0.69686(14) 0.0475(6) Uani 1 1 d . . . . .
C22 C 0.4792(3) 0.57507(18) 0.62877(15) 0.0544(7) Uani 1 1 d . . . . .
H22 H 0.515747 0.599273 0.600757 0.065 Uiso 1 1 calc R U . . .
C23 C 0.5069(3) 0.49446(19) 0.63458(16) 0.0608(8) Uani 1 1 d . . . . .
C24 C 0.5712(3) 0.4535(2) 0.60149(19) 0.0734(10) Uani 1 1 d . . . . .
H24 H 0.606654 0.476266 0.575123 0.088 Uiso 1 1 calc R U . . .
C25 C 0.5818(4) 0.3783(3) 0.6082(2) 0.0914(13) Uani 1 1 d . . . . .
H25 H 0.625232 0.350843 0.586205 0.110 Uiso 1 1 calc R U . . .
C26 C 0.5303(5) 0.3440(3) 0.6460(3) 0.1008(15) Uani 1 1 d . . . . .
H26 H 0.539345 0.293664 0.650401 0.121 Uiso 1 1 calc R U . . .
C27 C 0.4624(4) 0.3848(2) 0.6791(2) 0.0891(13) Uani 1 1 d . . . . .
H27 H 0.423629 0.360703 0.703443 0.107 Uiso 1 1 calc R U . . .
C28 C 0.4548(3) 0.4601(2) 0.67449(18) 0.0653(9) Uani 1 1 d . . . . .
C29 C 0.3844(3) 0.51219(19) 0.70581(16) 0.0608(8) Uani 1 1 d . . . . .
H29 H 0.349688 0.489587 0.735289 0.073 Uiso 1 1 calc R U . . .
C30 C 0.3003(3) 0.5289(2) 0.64797(18) 0.0702(10) Uani 1 1 d . . . . .
C31 C 0.1849(3) 0.5104(3) 0.6336(2) 0.0933(15) Uani 1 1 d . . . . .
H31 H 0.151036 0.486748 0.660177 0.112 Uiso 1 1 calc R U . . .
C32 C 0.1207(4) 0.5281(4) 0.5787(3) 0.124(2) Uani 1 1 d . . . . .
H32 H 0.043143 0.517193 0.569226 0.149 Uiso 1 1 calc R U . . .
C33 C 0.1686(4) 0.5607(4) 0.5386(3) 0.117(2) Uani 1 1 d . . . . .
H33 H 0.123749 0.572292 0.502289 0.140 Uiso 1 1 calc R U . . .
C34 C 0.2852(4) 0.5771(3) 0.55131(19) 0.0852(12) Uani 1 1 d . . . . .
H34 H 0.318282 0.597409 0.522877 0.102 Uiso 1 1 calc R U . . .
C35 C 0.3499(3) 0.5626(2) 0.60674(16) 0.0646(9) Uani 1 1 d . . . . .
C36 C 0.4577(3) 0.63184(18) 0.85230(14) 0.0508(7) Uani 1 1 d . . . . .
C37 C 0.5178(3) 0.5877(2) 0.89092(18) 0.0686(10) Uani 1 1 d . . . . .
C38 C 0.4918(4) 0.5844(3) 0.9480(2) 0.0929(15) Uani 1 1 d . . . . .
H38 H 0.529903 0.555538 0.974767 0.112 Uiso 1 1 calc R U . . .
C39 C 0.4120(5) 0.6222(3) 0.9660(2) 0.1002(16) Uani 1 1 d . . . . .
H39 H 0.397897 0.620154 1.005296 0.120 Uiso 1 1 calc R U . . .
C40 C 0.3526(4) 0.6629(3) 0.9270(2) 0.0853(12) Uani 1 1 d . . . . .
H40 H 0.297654 0.687750 0.939988 0.102 Uiso 1 1 calc R U . . .
C41 C 0.3722(3) 0.66824(19) 0.86799(16) 0.0596(8) Uani 1 1 d . . . . .
C42 C 0.2974(3) 0.7074(2) 0.82235(19) 0.0655(9) Uani 1 1 d . . . . .
H42 H 0.336504 0.719069 0.790713 0.079 Uiso 1 1 calc R U . . .
C43 C 0.2697(5) 0.7834(3) 0.8550(3) 0.1105(17) Uani 1 1 d . . . . .
H43A H 0.218459 0.772387 0.879733 0.166 Uiso 1 1 calc R U . . .
H43B H 0.236046 0.810225 0.823063 0.166 Uiso 1 1 calc R U . . .
H43C H 0.337055 0.815631 0.882830 0.166 Uiso 1 1 calc R U . . .
C44 C 0.1899(3) 0.6508(3) 0.7865(2) 0.0799(11) Uani 1 1 d . . . . .
H44A H 0.207617 0.605107 0.762683 0.120 Uiso 1 1 calc R U . . .
H44B H 0.142574 0.675284 0.757598 0.120 Uiso 1 1 calc R U . . .
H44C H 0.151752 0.636373 0.816743 0.120 Uiso 1 1 calc R U . . .
C45 C 0.7121(4) 0.5522(4) 0.9257(4) 0.151(3) Uani 1 1 d . . . . .
H45A H 0.743332 0.606541 0.940701 0.226 Uiso 1 1 calc R U . . .
H45B H 0.765290 0.524596 0.910132 0.226 Uiso 1 1 calc R U . . .
H45C H 0.694687 0.531819 0.960302 0.226 Uiso 1 1 calc R U . . .
C46 C 0.6045(3) 0.5422(3) 0.8709(3) 0.0944(15) Uani 1 1 d . . . . .
H46 H 0.624194 0.560771 0.835091 0.113 Uiso 1 1 calc R U . . .
C47 C 0.5570(4) 0.4554(3) 0.8486(3) 0.1023(15) Uani 1 1 d . . . . .
H47A H 0.545486 0.434992 0.884493 0.153 Uiso 1 1 calc R U . . .
H47B H 0.608687 0.428571 0.830745 0.153 Uiso 1 1 calc R U . . .
H47C H 0.486976 0.447930 0.816590 0.153 Uiso 1 1 calc R U . . .
Pd2 Pd -0.02171(2) 0.76476(2) 0.39050(2) 0.05512(8) Uani 1 1 d . . . . .
Cl3 Cl 0.15961(8) 0.74027(6) 0.41826(5) 0.0783(3) Uani 1 1 d . . . . .
Cl4 Cl -0.20201(9) 0.78398(8) 0.36112(6) 0.0988(4) Uani 1 1 d . . . . .
N4 N 0.0647(2) 0.87491(14) 0.31959(11) 0.0491(6) Uani 1 1 d . . . . .
N5 N -0.00373(17) 0.76142(13) 0.25591(11) 0.0407(5) Uani 1 1 d . . . . .
N6 N -0.0470(3) 0.72914(18) 0.47362(15) 0.0711(8) Uani 1 1 d . . . . .
C010 C 0.2418(3) 0.8879(2) 0.21376(18) 0.0663(9) Uani 1 1 d . . . . .
C49 C 0.0313(3) 0.8634(2) 0.12896(15) 0.0569(8) Uani 1 1 d . . . . .
C50 C -0.0368(3) 0.8579(3) 0.06795(17) 0.0738(10) Uani 1 1 d . . . . .
H50 H -0.066256 0.809474 0.040666 0.089 Uiso 1 1 calc R U . . .
C51 C -0.0607(4) 0.9254(3) 0.0479(2) 0.0974(15) Uani 1 1 d . . . . .
H51 H -0.108069 0.922112 0.007467 0.117 Uiso 1 1 calc R U . . .
C52 C -0.0155(5) 0.9959(3) 0.0869(2) 0.1060(17) Uani 1 1 d . . . . .
H52 H -0.030925 1.040673 0.072430 0.127 Uiso 1 1 calc R U . . .
C53 C 0.0541(4) 1.0030(3) 0.1486(2) 0.0841(12) Uani 1 1 d . . . . .
H53 H 0.084953 1.051756 0.175029 0.101 Uiso 1 1 calc R U . . .
C54 C 0.0757(3) 0.9364(2) 0.16908(16) 0.0614(8) Uani 1 1 d . . . . .
C55 C 0.1539(3) 0.9324(2) 0.23379(15) 0.0578(8) Uani 1 1 d . . . . .
H55 H 0.185005 0.983389 0.262720 0.069 Uiso 1 1 calc R U . . .
C56 C 0.3552(4) 0.9161(4) 0.2281(3) 0.1028(16) Uani 1 1 d . . . . .
H56 H 0.384999 0.966184 0.252343 0.123 Uiso 1 1 calc R U . . .
C57 C 0.4233(4) 0.8673(5) 0.2053(4) 0.137(3) Uani 1 1 d . . . . .
H57 H 0.499870 0.884787 0.215535 0.164 Uiso 1 1 calc R U . . .
C58 C 0.3809(4) 0.7952(5) 0.1686(3) 0.130(2) Uani 1 1 d . . . . .
H58 H 0.428706 0.763888 0.154389 0.156 Uiso 1 1 calc R U . . .
C59 C 0.2663(3) 0.7669(3) 0.1518(2) 0.0886(13) Uani 1 1 d . . . . .
H59 H 0.236895 0.717683 0.125691 0.106 Uiso 1 1 calc R U . . .
C60 C 0.1979(3) 0.8140(2) 0.17486(17) 0.0623(8) Uani 1 1 d . . . . .
C61 C 0.0865(2) 0.87744(17) 0.26124(14) 0.0474(6) Uani 1 1 d . . . . .
C62 C 0.0447(2) 0.80787(16) 0.22236(13) 0.0426(6) Uani 1 1 d . . . . .
C63 C 0.0699(2) 0.79541(19) 0.15783(14) 0.0501(7) Uani 1 1 d . . . . .
H63 H 0.037718 0.743837 0.130169 0.060 Uiso 1 1 calc R U . . .
C64 C -0.0715(2) 0.68514(16) 0.22639(14) 0.0454(6) Uani 1 1 d . . . . .
C65 C -0.0261(3) 0.61832(19) 0.23382(18) 0.0600(8) Uani 1 1 d . . . . .
C66 C 0.1624(4) 0.5952(3) 0.2235(3) 0.1028(15) Uani 1 1 d . . . . .
H66A H 0.130485 0.544096 0.197636 0.154 Uiso 1 1 calc R U . . .
H66B H 0.237688 0.595060 0.247294 0.154 Uiso 1 1 calc R U . . .
H66C H 0.162788 0.631889 0.196424 0.154 Uiso 1 1 calc R U . . .
C67 C 0.0933(3) 0.6182(2) 0.2699(2) 0.0709(10) Uani 1 1 d . . . . .
H67 H 0.125430 0.671319 0.294336 0.085 Uiso 1 1 calc R U . . .
C68 C 0.0991(4) 0.5644(3) 0.3176(3) 0.0938(14) Uani 1 1 d . . . . .
H68A H 0.055965 0.580305 0.346946 0.141 Uiso 1 1 calc R U . . .
H68B H 0.175516 0.567536 0.341139 0.141 Uiso 1 1 calc R U . . .
H68C H 0.069357 0.511671 0.294654 0.141 Uiso 1 1 calc R U . . .
C69 C -0.0943(4) 0.5467(2) 0.2032(3) 0.0871(13) Uani 1 1 d . . . . .
H69 H -0.066574 0.500904 0.207682 0.105 Uiso 1 1 calc R U . . .
C70 C -0.2006(4) 0.5427(2) 0.1670(2) 0.0905(14) Uani 1 1 d . . . . .
H70 H -0.245051 0.494467 0.147486 0.109 Uiso 1 1 calc R U . . .
C71 C -0.2424(3) 0.6093(2) 0.1592(2) 0.0763(11) Uani 1 1 d . . . . .
H71 H -0.315064 0.605444 0.134104 0.092 Uiso 1 1 calc R U . . .
C72 C -0.1795(2) 0.68225(19) 0.18777(16) 0.0555(7) Uani 1 1 d . . . . .
C73 C -0.2279(3) 0.7530(2) 0.1734(2) 0.0723(10) Uani 1 1 d . . . . .
H73 H -0.172251 0.799275 0.196614 0.087 Uiso 1 1 calc R U . . .
C74 C -0.2525(4) 0.7514(4) 0.1018(3) 0.1129(19) Uani 1 1 d . . . . .
H74A H -0.323260 0.718809 0.079756 0.169 Uiso 1 1 calc R U . . .
H74B H -0.194672 0.731007 0.085356 0.169 Uiso 1 1 calc R U . . .
H74C H -0.255244 0.803263 0.095131 0.169 Uiso 1 1 calc R U . . .
C75 C -0.3348(4) 0.7595(3) 0.1953(3) 0.1053(16) Uani 1 1 d . . . . .
H75A H -0.358024 0.808195 0.189987 0.158 Uiso 1 1 calc R U . . .
H75B H -0.320346 0.756852 0.239642 0.158 Uiso 1 1 calc R U . . .
H75C H -0.392831 0.717385 0.169865 0.158 Uiso 1 1 calc R U . . .
C76 C 0.3352(7) 0.9061(4) 0.4826(3) 0.181(4) Uani 1 1 d . . . . .
H76A H 0.371640 0.953912 0.512502 0.271 Uiso 1 1 calc R U . . .
H76B H 0.389189 0.872622 0.477700 0.271 Uiso 1 1 calc R U . . .
H76C H 0.278682 0.880718 0.498352 0.271 Uiso 1 1 calc R U . . .
C77 C 0.2795(4) 0.9239(3) 0.4159(2) 0.1042(18) Uani 1 1 d . . . . .
H77 H 0.252836 0.874245 0.384519 0.125 Uiso 1 1 calc R U . . .
C78 C 0.3695(5) 0.9702(4) 0.3960(3) 0.121(2) Uani 1 1 d . . . . .
H78A H 0.339085 0.978897 0.353910 0.181 Uiso 1 1 calc R U . . .
H78B H 0.430228 0.941643 0.395382 0.181 Uiso 1 1 calc R U . . .
H78C H 0.396313 1.019314 0.425955 0.181 Uiso 1 1 calc R U . . .
C79 C 0.1831(4) 0.9649(2) 0.41705(18) 0.0809(12) Uani 1 1 d . . . . .
C80 C 0.0801(3) 0.94288(19) 0.37158(15) 0.0630(9) Uani 1 1 d . . . . .
C81 C -0.0100(4) 0.9840(2) 0.3718(2) 0.0773(11) Uani 1 1 d . . . . .
C82 C 0.0070(6) 1.0490(3) 0.4211(3) 0.1073(17) Uani 1 1 d . . . . .
H82 H -0.050279 1.077776 0.423124 0.129 Uiso 1 1 calc R U . . .
C83 C 0.1078(7) 1.0712(3) 0.4669(3) 0.126(2) Uani 1 1 d . . . . .
H83 H 0.116744 1.114588 0.499752 0.151 Uiso 1 1 calc R U . . .
C84 C 0.1950(6) 1.0320(3) 0.4659(2) 0.114(2) Uani 1 1 d . . . . .
H84 H 0.262501 1.049209 0.497368 0.136 Uiso 1 1 calc R U . . .
C85 C -0.1093(5) 1.0103(4) 0.2687(3) 0.128(2) Uani 1 1 d . . . . .
H85A H -0.178548 0.996880 0.235573 0.192 Uiso 1 1 calc R U . . .
H85B H -0.049084 0.998080 0.250590 0.192 Uiso 1 1 calc R U . . .
H85C H -0.096519 1.065079 0.287415 0.192 Uiso 1 1 calc R U . . .
C86 C -0.1151(4) 0.9644(3) 0.3201(3) 0.0937(14) Uani 1 1 d . . . . .
H86 H -0.124461 0.908983 0.300171 0.112 Uiso 1 1 calc R U . . .
C87 C -0.2205(6) 0.9776(4) 0.3434(4) 0.148(3) Uani 1 1 d . . . . .
H87A H -0.207585 1.028713 0.370475 0.222 Uiso 1 1 calc R U . . .
H87B H -0.235988 0.939262 0.367179 0.222 Uiso 1 1 calc R U . . .
H87C H -0.283229 0.973160 0.307026 0.222 Uiso 1 1 calc R U . . .
C88 C 0.0361(4) 0.7476(3) 0.52752(19) 0.0804(11) Uani 1 1 d . . . . .
H88 H 0.104365 0.773991 0.526682 0.096 Uiso 1 1 calc R U . . .
C89 C 0.0261(5) 0.7293(3) 0.5847(2) 0.0955(15) Uani 1 1 d . . . . .
C90 C 0.1261(6) 0.7519(5) 0.6437(3) 0.141(3) Uani 1 1 d . . . . .
H90A H 0.164928 0.708468 0.647116 0.212 Uiso 1 1 calc R U . . .
H90B H 0.100740 0.766287 0.681354 0.212 Uiso 1 1 calc R U . . .
H90C H 0.175843 0.795170 0.639721 0.212 Uiso 1 1 calc R U . . .
C91 C -0.0774(6) 0.6912(3) 0.5836(3) 0.1034(17) Uani 1 1 d . . . . .
H91 H -0.088040 0.678329 0.621063 0.124 Uiso 1 1 calc R U . . .
C92 C -0.1644(5) 0.6716(3) 0.5297(3) 0.0995(16) Uani 1 1 d . . . . .
C93 C -0.2787(6) 0.6321(4) 0.5276(3) 0.151(3) Uani 1 1 d . . . . .
H93A H -0.294216 0.580966 0.500350 0.226 Uiso 1 1 calc R U . . .
H93B H -0.333676 0.662080 0.511001 0.226 Uiso 1 1 calc R U . . .
H93C H -0.281306 0.627893 0.570129 0.226 Uiso 1 1 calc R U . . .
C94 C -0.1457(4) 0.6925(2) 0.4744(2) 0.0844(12) Uani 1 1 d . . . . .
H94 H -0.204045 0.680495 0.437054 0.101 Uiso 1 1 calc R U . . .
C96 C 0.0096(2) 0.80276(17) 0.31684(14) 0.0463(6) Uani 1 1 d . . . . .

loop_
_atom_site_aniso_label
_atom_site_aniso_U_11
_atom_site_aniso_U_22
_atom_site_aniso_U_33
_atom_site_aniso_U_23
_atom_site_aniso_U_13
_atom_site_aniso_U_12
Pd1 0.06115(14) 0.03970(12) 0.03760(12) -0.00011(8) 0.00930(9) -0.00189(9)
Cl1 0.1235(8) 0.0549(5) 0.0615(5) 0.0107(4) 0.0045(5) 0.0244(5)
Cl2 0.0826(6) 0.0714(5) 0.0520(5) 0.0013(4) -0.0063(4) 0.0140(4)
N1 0.0463(12) 0.0382(11) 0.0351(11) 0.0035(9) 0.0072(9) 0.0014(9)
N2 0.0495(13) 0.0416(12) 0.0389(12) 0.0031(10) 0.0119(10) -0.0007(10)
N3 0.0784(18) 0.0475(14) 0.0450(14) -0.0012(11) 0.0154(13) -0.0013(13)
C00D 0.0453(14) 0.0412(14) 0.0384(14) 0.0064(11) 0.0077(11) 0.0023(11)
C1 0.101(3) 0.0524(19) 0.0526(19) 0.0003(15) 0.0267(19) -0.0075(18)
C2 0.107(3) 0.053(2) 0.069(2) 0.0003(18) 0.029(2) -0.005(2)
C3 0.112(3) 0.054(2) 0.058(2) -0.0112(17) 0.024(2) 0.009(2)
C4 0.079(2) 0.065(2) 0.0507(19) 0.0039(16) 0.0212(16) 0.0145(18)
C5 0.147(4) 0.095(3) 0.068(3) 0.013(2) 0.052(3) 0.032(3)
C6 0.072(2) 0.0527(18) 0.0501(18) 0.0026(14) 0.0163(15) 0.0013(15)
C7 0.211(7) 0.059(3) 0.113(4) -0.004(3) 0.069(4) -0.025(3)
C8 0.172(5) 0.086(3) 0.133(5) 0.051(3) 0.073(4) 0.075(4)
C9 0.0541(18) 0.071(2) 0.072(2) 0.0232(18) 0.0188(16) 0.0169(16)
C10 0.061(3) 0.165(6) 0.126(4) 0.065(4) -0.007(3) 0.010(3)
C11 0.0556(17) 0.0433(15) 0.0512(17) 0.0051(13) 0.0180(13) 0.0056(13)
C12 0.0592(19) 0.063(2) 0.077(2) 0.0120(18) 0.0262(17) 0.0011(16)
C13 0.086(3) 0.066(2) 0.090(3) 0.028(2) 0.037(2) -0.0043(19)
C14 0.104(3) 0.065(2) 0.069(2) 0.0325(19) 0.030(2) 0.010(2)
C15 0.069(2) 0.0529(18) 0.0513(18) 0.0167(14) 0.0129(15) 0.0060(15)
C16 0.0529(16) 0.0378(14) 0.0425(15) 0.0074(11) 0.0147(12) 0.0033(12)
C17 0.123(4) 0.096(3) 0.066(3) 0.021(2) -0.010(2) 0.024(3)
C18 0.079(2) 0.082(3) 0.066(2) 0.034(2) 0.0043(19) 0.013(2)
C19 0.107(3) 0.120(4) 0.082(3) 0.045(3) 0.018(3) 0.053(3)
C20 0.0523(16) 0.0418(15) 0.0431(15) -0.0026(12) 0.0104(12) -0.0056(12)
C21 0.0524(16) 0.0425(15) 0.0398(15) -0.0003(12) 0.0093(12) -0.0021(12)
C22 0.0590(18) 0.0518(17) 0.0441(16) -0.0035(13) 0.0147(13) -0.0033(14)
C23 0.0631(19) 0.0489(17) 0.0570(19) -0.0104(15) 0.0142(15) -0.0054(14)
C24 0.077(2) 0.062(2) 0.072(2) -0.0129(18) 0.0267(19) 0.0034(18)
C25 0.105(3) 0.068(3) 0.094(3) -0.011(2) 0.031(3) 0.020(2)
C26 0.137(4) 0.053(2) 0.101(4) -0.005(2) 0.027(3) 0.017(3)
C27 0.119(3) 0.051(2) 0.090(3) 0.000(2) 0.035(3) -0.009(2)
C28 0.072(2) 0.0475(18) 0.064(2) -0.0095(15) 0.0202(17) -0.0092(15)
C29 0.0646(19) 0.0501(18) 0.0577(19) -0.0062(15) 0.0223(15) -0.0154(15)
C30 0.059(2) 0.071(2) 0.061(2) -0.0177(18) 0.0131(16) -0.0121(17)
C31 0.063(2) 0.108(4) 0.080(3) -0.025(3) 0.014(2) -0.019(2)
C32 0.058(3) 0.167(6) 0.103(4) -0.031(4) 0.000(3) -0.013(3)
C33 0.078(3) 0.155(5) 0.077(3) -0.013(3) -0.020(3) 0.005(3)
C34 0.079(3) 0.098(3) 0.055(2) -0.009(2) -0.0023(19) 0.004(2)
C35 0.0612(19) 0.065(2) 0.0498(18) -0.0134(16) 0.0071(15) -0.0021(16)
C36 0.0580(17) 0.0473(16) 0.0417(15) 0.0065(13) 0.0124(13) -0.0052(13)
C37 0.059(2) 0.080(2) 0.063(2) 0.0313(19) 0.0066(16) -0.0064(17)
C38 0.088(3) 0.117(4) 0.071(3) 0.048(3) 0.006(2) -0.009(3)
C39 0.124(4) 0.124(4) 0.050(2) 0.028(3) 0.028(2) -0.014(3)
C40 0.105(3) 0.092(3) 0.060(2) 0.002(2) 0.042(2) 0.000(2)
C41 0.075(2) 0.0514(18) 0.0477(17) -0.0003(14) 0.0226(15) -0.0048(15)
C42 0.080(2) 0.0499(18) 0.075(2) 0.0080(16) 0.0375(19) 0.0160(16)
C43 0.140(4) 0.066(3) 0.139(5) 0.004(3) 0.071(4) 0.031(3)
C44 0.084(3) 0.075(3) 0.077(3) 0.018(2) 0.013(2) 0.016(2)
C45 0.076(3) 0.106(4) 0.241(8) 0.065(5) -0.031(4) 0.011(3)
C46 0.063(2) 0.114(4) 0.124(4) 0.074(3) 0.022(2) 0.020(2)
C47 0.086(3) 0.104(4) 0.111(4) 0.023(3) 0.018(3) 0.015(3)
Pd2 0.06835(16) 0.05155(14) 0.04963(14) 0.01498(10) 0.02249(11) 0.00627(11)
Cl3 0.0821(6) 0.0935(7) 0.0738(6) 0.0384(5) 0.0268(5) 0.0285(5)
Cl4 0.0749(6) 0.1265(10) 0.1055(9) 0.0443(8) 0.0293(6) 0.0177(6)
N4 0.0638(15) 0.0428(13) 0.0354(12) 0.0078(10) 0.0079(10) -0.0003(11)
N5 0.0379(11) 0.0387(11) 0.0440(12) 0.0076(10) 0.0111(9) 0.0029(9)
N6 0.100(2) 0.0620(18) 0.0620(18) 0.0195(15) 0.0391(17) 0.0111(16)
C010 0.0509(18) 0.085(3) 0.063(2) 0.0251(19) 0.0149(15) -0.0054(17)
C49 0.0562(18) 0.068(2) 0.0443(16) 0.0163(15) 0.0108(13) 0.0018(15)
C50 0.080(2) 0.089(3) 0.0467(19) 0.0195(19) 0.0076(17) 0.003(2)
C51 0.113(4) 0.114(4) 0.065(3) 0.045(3) 0.004(2) 0.020(3)
C52 0.152(5) 0.091(3) 0.081(3) 0.051(3) 0.015(3) 0.024(3)
C53 0.115(3) 0.069(2) 0.071(3) 0.031(2) 0.021(2) 0.009(2)
C54 0.073(2) 0.062(2) 0.0479(18) 0.0207(15) 0.0133(15) -0.0020(16)
C55 0.0645(19) 0.0538(18) 0.0455(17) 0.0137(14) 0.0046(14) -0.0111(15)
C56 0.063(3) 0.129(4) 0.100(4) 0.018(3) 0.015(2) -0.023(3)
C57 0.057(3) 0.188(7) 0.156(6) 0.013(5) 0.044(3) -0.007(4)
C58 0.062(3) 0.170(6) 0.162(6) 0.016(5) 0.050(3) 0.026(3)
C59 0.065(2) 0.109(4) 0.099(3) 0.017(3) 0.037(2) 0.021(2)
C60 0.0536(18) 0.076(2) 0.059(2) 0.0175(18) 0.0205(15) 0.0053(16)
C61 0.0513(16) 0.0453(15) 0.0402(15) 0.0101(12) 0.0058(12) -0.0007(12)
C62 0.0408(14) 0.0445(15) 0.0400(14) 0.0087(12) 0.0088(11) 0.0020(11)
C63 0.0503(16) 0.0550(17) 0.0422(15) 0.0078(13) 0.0140(12) -0.0005(13)
C64 0.0416(14) 0.0412(14) 0.0494(16) 0.0060(12) 0.0111(12) -0.0003(11)
C65 0.0524(18) 0.0444(17) 0.080(2) 0.0113(16) 0.0130(16) 0.0072(13)
C66 0.084(3) 0.110(4) 0.128(4) 0.031(3) 0.043(3) 0.035(3)
C67 0.058(2) 0.056(2) 0.100(3) 0.023(2) 0.0174(19) 0.0164(16)
C68 0.091(3) 0.071(3) 0.123(4) 0.040(3) 0.017(3) 0.024(2)
C69 0.076(3) 0.046(2) 0.129(4) 0.008(2) 0.019(3) 0.0038(18)
C70 0.080(3) 0.052(2) 0.113(4) -0.001(2) 0.003(2) -0.0163(19)
C71 0.0505(19) 0.075(3) 0.086(3) 0.012(2) -0.0002(18) -0.0124(17)
C72 0.0441(16) 0.0574(18) 0.0609(19) 0.0129(15) 0.0097(14) 0.0016(13)
C73 0.0435(17) 0.071(2) 0.093(3) 0.023(2) -0.0018(17) 0.0050(15)
C74 0.086(3) 0.149(5) 0.118(4) 0.073(4) 0.019(3) 0.029(3)
C75 0.079(3) 0.126(4) 0.122(4) 0.034(3) 0.030(3) 0.047(3)
C76 0.218(7) 0.120(5) 0.127(5) 0.063(4) -0.099(5) -0.029(5)
C77 0.114(4) 0.070(3) 0.089(3) 0.030(2) -0.042(3) -0.015(3)
C78 0.100(4) 0.113(4) 0.125(5) 0.040(4) -0.016(3) -0.001(3)
C79 0.119(3) 0.055(2) 0.048(2) 0.0164(17) -0.009(2) -0.008(2)
C80 0.099(3) 0.0444(17) 0.0400(16) 0.0089(13) 0.0149(16) -0.0013(17)
C81 0.115(3) 0.053(2) 0.071(2) 0.0071(18) 0.045(2) 0.012(2)
C82 0.163(5) 0.069(3) 0.092(4) -0.001(3) 0.054(4) 0.017(3)
C83 0.216(7) 0.072(3) 0.071(3) -0.008(3) 0.040(4) -0.006(4)
C84 0.180(6) 0.072(3) 0.053(2) 0.000(2) -0.010(3) -0.014(3)
C85 0.124(4) 0.167(6) 0.102(4) 0.039(4) 0.025(3) 0.055(4)
C86 0.092(3) 0.082(3) 0.110(4) 0.007(3) 0.037(3) 0.028(2)
C87 0.136(5) 0.141(6) 0.206(8) 0.045(5) 0.095(5) 0.064(5)
C88 0.105(3) 0.088(3) 0.060(2) 0.030(2) 0.032(2) 0.022(2)
C89 0.142(4) 0.100(3) 0.071(3) 0.039(3) 0.053(3) 0.041(3)
C90 0.180(6) 0.188(7) 0.072(3) 0.058(4) 0.033(4) 0.049(5)
C91 0.181(6) 0.078(3) 0.080(3) 0.029(3) 0.079(4) 0.027(3)
C92 0.157(5) 0.065(3) 0.096(4) 0.011(2) 0.081(4) 0.002(3)
C93 0.190(6) 0.124(5) 0.152(6) 0.011(4) 0.115(5) -0.036(5)
C94 0.114(3) 0.064(2) 0.082(3) 0.008(2) 0.055(3) -0.003(2)
C96 0.0495(15) 0.0444(15) 0.0446(15) 0.0119(12) 0.0109(12) 0.0071(12)

loop_
_atom_type_symbol
_atom_type_description
_atom_type_scat_dispersion_real
_atom_type_scat_dispersion_imag
_atom_type_scat_source
C C 0.0181 0.0091 'International Tables Vol C Tables 4.2.6.8 and 6.1.1.4'
H H 0.0000 0.0000 'International Tables Vol C Tables 4.2.6.8 and 6.1.1.4'
Cl Cl 0.3639 0.7018 'International Tables Vol C Tables 4.2.6.8 and 6.1.1.4'
N N 0.0311 0.0180 'International Tables Vol C Tables 4.2.6.8 and 6.1.1.4'
Pd Pd 0.1215 3.9337 'International Tables Vol C Tables 4.2.6.8 and 6.1.1.4'

loop_
_geom_angle_atom_site_label_1
_geom_angle_atom_site_label_2
_geom_angle_atom_site_label_3
_geom_angle
_geom_angle_site_symmetry_1
_geom_angle_site_symmetry_3
_geom_angle_publ_flag
Cl1 Pd1 Cl2 176.38(4) . . ?
N3 Pd1 Cl1 88.82(9) . . ?
N3 Pd1 Cl2 87.84(8) . . ?
C00D Pd1 Cl1 89.94(8) . . ?
C00D Pd1 Cl2 93.51(8) . . ?
C00D Pd1 N3 174.91(11) . . ?
C00D N1 C16 124.5(2) . . ?
C00D N1 C21 109.2(2) . . ?
C21 N1 C16 125.7(2) . . ?
C00D N2 C20 109.2(2) . . ?
C00D N2 C36 123.5(2) . . ?
C20 N2 C36 127.3(2) . . ?
C1 N3 Pd1 122.7(2) . . ?
C1 N3 C6 118.8(3) . . ?
C6 N3 Pd1 118.5(2) . . ?
N1 C00D Pd1 129.9(2) . . ?
N1 C00D N2 106.1(2) . . ?
N2 C00D Pd1 123.8(2) . . ?
N3 C1 H1 118.7 . . ?
N3 C1 C2 122.7(3) . . ?
C2 C1 H1 118.7 . . ?
C1 C2 C3 117.1(4) . . ?
C1 C2 C7 120.0(4) . . ?
C3 C2 C7 122.8(4) . . ?
C2 C3 H3 119.1 . . ?
C2 C3 C4 121.8(3) . . ?
C4 C3 H3 119.1 . . ?
C3 C4 C5 122.3(4) . . ?
C6 C4 C3 116.2(3) . . ?
C6 C4 C5 121.5(4) . . ?
C4 C5 H5A 109.5 . . ?
C4 C5 H5B 109.5 . . ?
C4 C5 H5C 109.5 . . ?
H5A C5 H5B 109.5 . . ?
H5A C5 H5C 109.5 . . ?
H5B C5 H5C 109.5 . . ?
N3 C6 C4 123.4(3) . . ?
N3 C6 H6 118.3 . . ?
C4 C6 H6 118.3 . . ?
C2 C7 H7A 109.5 . . ?
C2 C7 H7B 109.5 . . ?
C2 C7 H7C 109.5 . . ?
H7A C7 H7B 109.5 . . ?
H7A C7 H7C 109.5 . . ?
H7B C7 H7C 109.5 . . ?
H8A C8 H8B 109.5 . . ?
H8A C8 H8C 109.5 . . ?
H8B C8 H8C 109.5 . . ?
C9 C8 H8A 109.5 . . ?
C9 C8 H8B 109.5 . . ?
C9 C8 H8C 109.5 . . ?
C8 C9 H9 107.1 . . ?
C10 C9 C8 112.3(4) . . ?
C10 C9 H9 107.1 . . ?
C11 C9 C8 109.2(3) . . ?
C11 C9 H9 107.1 . . ?
C11 C9 C10 113.7(3) . . ?
C9 C10 H10A 109.5 . . ?
C9 C10 H10B 109.5 . . ?
C9 C10 H10C 109.5 . . ?
H10A C10 H10B 109.5 . . ?
H10A C10 H10C 109.5 . . ?
H10B C10 H10C 109.5 . . ?
C12 C11 C9 119.7(3) . . ?
C12 C11 C16 116.9(3) . . ?
C16 C11 C9 123.3(3) . . ?
C11 C12 H12 118.9 . . ?
C13 C12 C11 122.1(3) . . ?
C13 C12 H12 118.9 . . ?
C12 C13 H13 120.2 . . ?
C14 C13 C12 119.6(3) . . ?
C14 C13 H13 120.2 . . ?
C13 C14 H14 118.9 . . ?
C13 C14 C15 122.2(4) . . ?
C15 C14 H14 118.9 . . ?
C14 C15 C18 118.0(3) . . ?
C16 C15 C14 116.7(3) . . ?
C16 C15 C18 125.3(3) . . ?
C11 C16 N1 117.4(2) . . ?
C15 C16 N1 120.2(3) . . ?
C15 C16 C11 122.4(3) . . ?
H17A C17 H17B 109.5 . . ?
H17A C17 H17C 109.5 . . ?
H17B C17 H17C 109.5 . . ?
C18 C17 H17A 109.5 . . ?
C18 C17 H17B 109.5 . . ?
C18 C17 H17C 109.5 . . ?
C15 C18 C17 110.2(4) . . ?
C15 C18 H18 108.6 . . ?
C15 C18 C19 112.3(4) . . ?
C17 C18 H18 108.6 . . ?
C17 C18 C19 108.5(3) . . ?
C19 C18 H18 108.6 . . ?
C18 C19 H19A 109.5 . . ?
C18 C19 H19B 109.5 . . ?
C18 C19 H19C 109.5 . . ?
H19A C19 H19B 109.5 . . ?
H19A C19 H19C 109.5 . . ?
H19B C19 H19C 109.5 . . ?
N2 C20 C29 136.6(3) . . ?
C21 C20 N2 107.8(2) . . ?
C21 C20 C29 115.2(3) . . ?
N1 C21 C22 136.7(3) . . ?
C20 C21 N1 107.8(2) . . ?
C20 C21 C22 115.2(3) . . ?
C21 C22 H22 114.0 . . ?
C21 C22 C23 105.3(3) . . ?
C21 C22 C35 104.0(2) . . ?
C23 C22 H22 114.0 . . ?
C23 C22 C35 104.5(3) . . ?
C35 C22 H22 114.0 . . ?
C24 C23 C22 126.0(3) . . ?
C24 C23 C28 120.0(4) . . ?
C28 C23 C22 113.9(3) . . ?
C23 C24 H24 120.4 . . ?
C25 C24 C23 119.2(4) . . ?
C25 C24 H24 120.4 . . ?
C24 C25 H25 119.4 . . ?
C26 C25 C24 121.3(4) . . ?
C26 C25 H25 119.4 . . ?
C25 C26 H26 120.0 . . ?
C25 C26 C27 120.0(4) . . ?
C27 C26 H26 120.0 . . ?
C26 C27 H27 120.5 . . ?
C28 C27 C26 118.9(4) . . ?
C28 C27 H27 120.5 . . ?
C23 C28 C29 113.3(3) . . ?
C27 C28 C23 120.5(4) . . ?
C27 C28 C29 126.0(4) . . ?
C20 C29 C28 105.7(3) . . ?
C20 C29 H29 114.2 . . ?
C20 C29 C30 104.1(3) . . ?
C28 C29 H29 114.2 . . ?
C28 C29 C30 103.3(3) . . ?
C30 C29 H29 114.2 . . ?
C31 C30 C29 125.8(4) . . ?
C31 C30 C35 120.0(4) . . ?
C35 C30 C29 114.1(3) . . ?
C30 C31 H31 120.7 . . ?
C30 C31 C32 118.6(5) . . ?
C32 C31 H31 120.7 . . ?
C31 C32 H32 119.3 . . ?
C33 C32 C31 121.5(5) . . ?
C33 C32 H32 119.3 . . ?
C32 C33 H33 119.8 . . ?
C32 C33 C34 120.5(5) . . ?
C34 C33 H33 119.8 . . ?
C33 C34 H34 120.6 . . ?
C35 C34 C33 118.7(5) . . ?
C35 C34 H34 120.6 . . ?
C30 C35 C22 112.6(3) . . ?
C34 C35 C22 126.7(4) . . ?
C34 C35 C30 120.6(4) . . ?
C37 C36 N2 119.0(3) . . ?
C41 C36 N2 118.1(3) . . ?
C41 C36 C37 122.9(3) . . ?
C36 C37 C46 122.7(3) . . ?
C38 C37 C36 116.9(4) . . ?
C38 C37 C46 120.3(4) . . ?
C37 C38 H38 119.2 . . ?
C39 C38 C37 121.6(4) . . ?
C39 C38 H38 119.2 . . ?
C38 C39 H39 119.7 . . ?
C38 C39 C40 120.6(4) . . ?
C40 C39 H39 119.7 . . ?
C39 C40 H40 119.2 . . ?
C39 C40 C41 121.5(4) . . ?
C41 C40 H40 119.2 . . ?
C36 C41 C40 116.4(4) . . ?
C36 C41 C42 122.9(3) . . ?
C40 C41 C42 120.6(4) . . ?
C41 C42 H42 107.8 . . ?
C41 C42 C43 114.0(4) . . ?
C41 C42 C44 109.3(3) . . ?
C43 C42 H42 107.8 . . ?
C44 C42 H42 107.8 . . ?
C44 C42 C43 109.9(4) . . ?
C42 C43 H43A 109.5 . . ?
C42 C43 H43B 109.5 . . ?
C42 C43 H43C 109.5 . . ?
H43A C43 H43B 109.5 . . ?
H43A C43 H43C 109.5 . . ?
H43B C43 H43C 109.5 . . ?
C42 C44 H44A 109.5 . . ?
C42 C44 H44B 109.5 . . ?
C42 C44 H44C 109.5 . . ?
H44A C44 H44B 109.5 . . ?
H44A C44 H44C 109.5 . . ?
H44B C44 H44C 109.5 . . ?
H45A C45 H45B 109.5 . . ?
H45A C45 H45C 109.5 . . ?
H45B C45 H45C 109.5 . . ?
C46 C45 H45A 109.5 . . ?
C46 C45 H45B 109.5 . . ?
C46 C45 H45C 109.5 . . ?
C37 C46 C45 112.7(5) . . ?
C37 C46 H46 108.5 . . ?
C37 C46 C47 110.6(4) . . ?
C45 C46 H46 108.5 . . ?
C47 C46 C45 107.9(4) . . ?
C47 C46 H46 108.5 . . ?
C46 C47 H47A 109.5 . . ?
C46 C47 H47B 109.5 . . ?
C46 C47 H47C 109.5 . . ?
H47A C47 H47B 109.5 . . ?
H47A C47 H47C 109.5 . . ?
H47B C47 H47C 109.5 . . ?
Cl4 Pd2 Cl3 177.80(5) . . ?
N6 Pd2 Cl3 88.98(10) . . ?
N6 Pd2 Cl4 90.96(10) . . ?
C96 Pd2 Cl3 89.12(9) . . ?
C96 Pd2 Cl4 91.05(9) . . ?
C96 Pd2 N6 176.44(13) . . ?
C61 N4 C80 124.5(2) . . ?
C96 N4 C61 109.6(2) . . ?
C96 N4 C80 125.0(2) . . ?
C62 N5 C64 123.5(2) . . ?
C96 N5 C62 109.3(2) . . ?
C96 N5 C64 126.6(2) . . ?
C88 N6 Pd2 119.3(3) . . ?
C94 N6 Pd2 121.7(3) . . ?
C94 N6 C88 118.9(4) . . ?
C56 C010 C55 125.9(4) . . ?
C56 C010 C60 120.0(4) . . ?
C60 C010 C55 113.9(3) . . ?
C50 C49 C54 119.7(3) . . ?
C50 C49 C63 126.3(3) . . ?
C54 C49 C63 113.9(3) . . ?
C49 C50 H50 120.3 . . ?
C49 C50 C51 119.4(4) . . ?
C51 C50 H50 120.3 . . ?
C50 C51 H51 119.9 . . ?
C52 C51 C50 120.3(4) . . ?
C52 C51 H51 119.9 . . ?
C51 C52 H52 119.3 . . ?
C51 C52 C53 121.4(4) . . ?
C53 C52 H52 119.3 . . ?
C52 C53 H53 120.8 . . ?
C54 C53 C52 118.5(4) . . ?
C54 C53 H53 120.8 . . ?
C49 C54 C55 113.2(3) . . ?
C53 C54 C49 120.7(3) . . ?
C53 C54 C55 126.0(3) . . ?
C010 C55 C54 102.9(3) . . ?
C010 C55 H55 114.0 . . ?
C54 C55 H55 114.0 . . ?
C61 C55 C010 105.5(3) . . ?
C61 C55 C54 105.3(2) . . ?
C61 C55 H55 114.0 . . ?
C010 C56 H56 120.9 . . ?
C010 C56 C57 118.1(5) . . ?
C57 C56 H56 120.9 . . ?
C56 C57 H57 119.2 . . ?
C58 C57 C56 121.7(5) . . ?
C58 C57 H57 119.2 . . ?
C57 C58 H58 119.5 . . ?
C57 C58 C59 121.0(5) . . ?
C59 C58 H58 119.5 . . ?
C58 C59 H59 120.9 . . ?
C60 C59 C58 118.1(5) . . ?
C60 C59 H59 120.9 . . ?
C010 C60 C63 113.3(3) . . ?
C59 C60 C010 121.0(3) . . ?
C59 C60 C63 125.5(4) . . ?
N4 C61 C55 137.6(3) . . ?
C62 C61 N4 107.5(2) . . ?
C62 C61 C55 114.3(3) . . ?
N5 C62 C63 135.5(3) . . ?
C61 C62 N5 108.0(2) . . ?
C61 C62 C63 116.1(3) . . ?
C49 C63 H63 114.3 . . ?
C60 C63 C49 104.1(3) . . ?
C60 C63 H63 114.3 . . ?
C62 C63 C49 105.0(3) . . ?
C62 C63 C60 103.7(2) . . ?
C62 C63 H63 114.3 . . ?
C65 C64 N5 119.9(3) . . ?
C65 C64 C72 122.2(3) . . ?
C72 C64 N5 117.7(3) . . ?
C64 C65 C67 124.4(3) . . ?
C64 C65 C69 117.4(3) . . ?
C69 C65 C67 118.1(3) . . ?
H66A C66 H66B 109.5 . . ?
H66A C66 H66C 109.5 . . ?
H66B C66 H66C 109.5 . . ?
C67 C66 H66A 109.5 . . ?
C67 C66 H66B 109.5 . . ?
C67 C66 H66C 109.5 . . ?
C65 C67 C66 110.7(4) . . ?
C65 C67 H67 107.9 . . ?
C65 C67 C68 111.6(3) . . ?
C66 C67 H67 107.9 . . ?
C66 C67 C68 110.7(4) . . ?
C68 C67 H67 107.9 . . ?
C67 C68 H68A 109.5 . . ?
C67 C68 H68B 109.5 . . ?
C67 C68 H68C 109.5 . . ?
H68A C68 H68B 109.5 . . ?
H68A C68 H68C 109.5 . . ?
H68B C68 H68C 109.5 . . ?
C65 C69 H69 119.4 . . ?
C70 C69 C65 121.1(4) . . ?
C70 C69 H69 119.4 . . ?
C69 C70 H70 119.8 . . ?
C69 C70 C71 120.3(4) . . ?
C71 C70 H70 119.8 . . ?
C70 C71 H71 119.1 . . ?
C70 C71 C72 121.7(3) . . ?
C72 C71 H71 119.1 . . ?
C64 C72 C73 124.0(3) . . ?
C71 C72 C64 117.1(3) . . ?
C71 C72 C73 118.9(3) . . ?
C72 C73 H73 108.2 . . ?
C72 C73 C74 110.3(4) . . ?
C72 C73 C75 112.0(4) . . ?
C74 C73 H73 108.2 . . ?
C74 C73 C75 109.6(3) . . ?
C75 C73 H73 108.2 . . ?
C73 C74 H74A 109.5 . . ?
C73 C74 H74B 109.5 . . ?
C73 C74 H74C 109.5 . . ?
H74A C74 H74B 109.5 . . ?
H74A C74 H74C 109.5 . . ?
H74B C74 H74C 109.5 . . ?
C73 C75 H75A 109.5 . . ?
C73 C75 H75B 109.5 . . ?
C73 C75 H75C 109.5 . . ?
H75A C75 H75B 109.5 . . ?
H75A C75 H75C 109.5 . . ?
H75B C75 H75C 109.5 . . ?
H76A C76 H76B 109.5 . . ?
H76A C76 H76C 109.5 . . ?
H76B C76 H76C 109.5 . . ?
C77 C76 H76A 109.5 . . ?
C77 C76 H76B 109.5 . . ?
C77 C76 H76C 109.5 . . ?
C76 C77 H77 108.2 . . ?
C78 C77 C76 107.5(5) . . ?
C78 C77 H77 108.2 . . ?
C79 C77 C76 112.9(6) . . ?
C79 C77 H77 108.2 . . ?
C79 C77 C78 111.8(4) . . ?
C77 C78 H78A 109.5 . . ?
C77 C78 H78B 109.5 . . ?
C77 C78 H78C 109.5 . . ?
H78A C78 H78B 109.5 . . ?
H78A C78 H78C 109.5 . . ?
H78B C78 H78C 109.5 . . ?
C80 C79 C77 123.9(4) . . ?
C80 C79 C84 116.8(5) . . ?
C84 C79 C77 119.3(4) . . ?
C79 C80 N4 118.6(4) . . ?
C79 C80 C81 123.5(4) . . ?
C81 C80 N4 117.9(3) . . ?
C80 C81 C86 123.0(4) . . ?
C82 C81 C80 116.9(5) . . ?
C82 C81 C86 120.0(5) . . ?
C81 C82 H82 119.8 . . ?
C83 C82 C81 120.5(6) . . ?
C83 C82 H82 119.8 . . ?
C82 C83 H83 118.8 . . ?
C84 C83 C82 122.4(5) . . ?
C84 C83 H83 118.8 . . ?
C79 C84 H84 120.0 . . ?
C83 C84 C79 120.0(5) . . ?
C83 C84 H84 120.0 . . ?
H85A C85 H85B 109.5 . . ?
H85A C85 H85C 109.5 . . ?
H85B C85 H85C 109.5 . . ?
C86 C85 H85A 109.5 . . ?
C86 C85 H85B 109.5 . . ?
C86 C85 H85C 109.5 . . ?
C81 C86 C85 110.7(4) . . ?
C81 C86 H86 107.7 . . ?
C81 C86 C87 114.1(5) . . ?
C85 C86 H86 107.7 . . ?
C85 C86 C87 108.8(5) . . ?
C87 C86 H86 107.7 . . ?
C86 C87 H87A 109.5 . . ?
C86 C87 H87B 109.5 . . ?
C86 C87 H87C 109.5 . . ?
H87A C87 H87B 109.5 . . ?
H87A C87 H87C 109.5 . . ?
H87B C87 H87C 109.5 . . ?
N6 C88 H88 118.3 . . ?
N6 C88 C89 123.4(5) . . ?
C89 C88 H88 118.3 . . ?
C88 C89 C90 119.6(5) . . ?
C91 C89 C88 115.9(5) . . ?
C91 C89 C90 124.4(5) . . ?
C89 C90 H90A 109.5 . . ?
C89 C90 H90B 109.5 . . ?
C89 C90 H90C 109.5 . . ?
H90A C90 H90B 109.5 . . ?
H90A C90 H90C 109.5 . . ?
H90B C90 H90C 109.5 . . ?
C89 C91 H91 118.7 . . ?
C92 C91 C89 122.5(4) . . ?
C92 C91 H91 118.7 . . ?
C91 C92 C93 123.6(5) . . ?
C91 C92 C94 117.1(5) . . ?
C94 C92 C93 119.3(6) . . ?
C92 C93 H93A 109.5 . . ?
C92 C93 H93B 109.5 . . ?
C92 C93 H93C 109.5 . . ?
H93A C93 H93B 109.5 . . ?
H93A C93 H93C 109.5 . . ?
H93B C93 H93C 109.5 . . ?
N6 C94 C92 122.1(5) . . ?
N6 C94 H94 118.9 . . ?
C92 C94 H94 118.9 . . ?
N4 C96 Pd2 125.4(2) . . ?
N4 C96 N5 105.6(2) . . ?
N5 C96 Pd2 128.4(2) . . ?

loop_
_geom_bond_atom_site_label_1
_geom_bond_atom_site_label_2
_geom_bond_distance
_geom_bond_site_symmetry_2
_geom_bond_publ_flag
Pd1 Cl1 2.2869(10) . ?
Pd1 Cl2 2.2962(9) . ?
Pd1 N3 2.078(3) . ?
Pd1 C00D 1.976(3) . ?
N1 C00D 1.359(3) . ?
N1 C16 1.456(4) . ?
N1 C21 1.390(3) . ?
N2 C00D 1.368(4) . ?
N2 C20 1.385(3) . ?
N2 C36 1.446(4) . ?
N3 C1 1.324(4) . ?
N3 C6 1.338(4) . ?
C1 H1 0.9300 . ?
C1 C2 1.374(5) . ?
C2 C3 1.376(6) . ?
C2 C7 1.508(6) . ?
C3 H3 0.9300 . ?
C3 C4 1.378(6) . ?
C4 C5 1.503(5) . ?
C4 C6 1.372(5) . ?
C5 H5A 0.9600 . ?
C5 H5B 0.9600 . ?
C5 H5C 0.9600 . ?
C6 H6 0.9300 . ?
C7 H7A 0.9600 . ?
C7 H7B 0.9600 . ?
C7 H7C 0.9600 . ?
C8 H8A 0.9600 . ?
C8 H8B 0.9600 . ?
C8 H8C 0.9600 . ?
C8 C9 1.535(6) . ?
C9 H9 0.9800 . ?
C9 C10 1.510(6) . ?
C9 C11 1.507(5) . ?
C10 H10A 0.9600 . ?
C10 H10B 0.9600 . ?
C10 H10C 0.9600 . ?
C11 C12 1.396(5) . ?
C11 C16 1.402(4) . ?
C12 H12 0.9300 . ?
C12 C13 1.362(6) . ?
C13 H13 0.9300 . ?
C13 C14 1.360(6) . ?
C14 H14 0.9300 . ?
C14 C15 1.405(5) . ?
C15 C16 1.393(4) . ?
C15 C18 1.511(5) . ?
C17 H17A 0.9600 . ?
C17 H17B 0.9600 . ?
C17 H17C 0.9600 . ?
C17 C18 1.536(6) . ?
C18 H18 0.9800 . ?
C18 C19 1.547(6) . ?
C19 H19A 0.9600 . ?
C19 H19B 0.9600 . ?
C19 H19C 0.9600 . ?
C20 C21 1.333(4) . ?
C20 C29 1.516(4) . ?
C21 C22 1.510(4) . ?
C22 H22 0.9800 . ?
C22 C23 1.528(5) . ?
C22 C35 1.547(5) . ?
C23 C24 1.387(5) . ?
C23 C28 1.395(5) . ?
C24 H24 0.9300 . ?
C24 C25 1.384(6) . ?
C25 H25 0.9300 . ?
C25 C26 1.354(7) . ?
C26 H26 0.9300 . ?
C26 C27 1.421(7) . ?
C27 H27 0.9300 . ?
C27 C28 1.368(6) . ?
C28 C29 1.532(5) . ?
C29 H29 0.9800 . ?
C29 C30 1.542(5) . ?
C30 C31 1.386(5) . ?
C30 C35 1.396(5) . ?
C31 H31 0.9300 . ?
C31 C32 1.389(8) . ?
C32 H32 0.9300 . ?
C32 C33 1.354(9) . ?
C33 H33 0.9300 . ?
C33 C34 1.400(7) . ?
C34 H34 0.9300 . ?
C34 C35 1.377(6) . ?
C36 C37 1.402(5) . ?
C36 C41 1.390(5) . ?
C37 C38 1.380(6) . ?
C37 C46 1.522(6) . ?
C38 H38 0.9300 . ?
C38 C39 1.359(7) . ?
C39 H39 0.9300 . ?
C39 C40 1.360(7) . ?
C40 H40 0.9300 . ?
C40 C41 1.396(5) . ?
C41 C42 1.522(5) . ?
C42 H42 0.9800 . ?
C42 C43 1.524(5) . ?
C42 C44 1.523(6) . ?
C43 H43A 0.9600 . ?
C43 H43B 0.9600 . ?
C43 H43C 0.9600 . ?
C44 H44A 0.9600 . ?
C44 H44B 0.9600 . ?
C44 H44C 0.9600 . ?
C45 H45A 0.9600 . ?
C45 H45B 0.9600 . ?
C45 H45C 0.9600 . ?
C45 C46 1.542(7) . ?
C46 H46 0.9800 . ?
C46 C47 1.527(7) . ?
C47 H47A 0.9600 . ?
C47 H47B 0.9600 . ?
C47 H47C 0.9600 . ?
Pd2 Cl3 2.3127(10) . ?
Pd2 Cl4 2.2723(11) . ?
Pd2 N6 2.122(3) . ?
Pd2 C96 1.969(3) . ?
N4 C61 1.383(4) . ?
N4 C80 1.460(4) . ?
N4 C96 1.364(4) . ?
N5 C62 1.383(3) . ?
N5 C64 1.454(3) . ?
N5 C96 1.366(4) . ?
N6 C88 1.334(5) . ?
N6 C94 1.331(5) . ?
C010 C55 1.525(5) . ?
C010 C56 1.386(5) . ?
C010 C60 1.395(5) . ?
C49 C50 1.385(5) . ?
C49 C54 1.393(5) . ?
C49 C63 1.534(5) . ?
C50 H50 0.9300 . ?
C50 C51 1.387(6) . ?
C51 H51 0.9300 . ?
C51 C52 1.352(7) . ?
C52 H52 0.9300 . ?
C52 C53 1.399(6) . ?
C53 H53 0.9300 . ?
C53 C54 1.371(5) . ?
C54 C55 1.539(4) . ?
C55 H55 0.9800 . ?
C55 C61 1.515(4) . ?
C56 H56 0.9300 . ?
C56 C57 1.393(8) . ?
C57 H57 0.9300 . ?
C57 C58 1.350(9) . ?
C58 H58 0.9300 . ?
C58 C59 1.396(7) . ?
C59 H59 0.9300 . ?
C59 C60 1.380(6) . ?
C60 C63 1.533(4) . ?
C61 C62 1.332(4) . ?
C62 C63 1.510(4) . ?
C63 H63 0.9800 . ?
C64 C65 1.389(4) . ?
C64 C72 1.400(4) . ?
C65 C67 1.512(5) . ?
C65 C69 1.397(5) . ?
C66 H66A 0.9600 . ?
C66 H66B 0.9600 . ?
C66 H66C 0.9600 . ?
C66 C67 1.518(6) . ?
C67 H67 0.9800 . ?
C67 C68 1.538(6) . ?
C68 H68A 0.9600 . ?
C68 H68B 0.9600 . ?
C68 H68C 0.9600 . ?
C69 H69 0.9300 . ?
C69 C70 1.361(6) . ?
C70 H70 0.9300 . ?
C70 C71 1.365(6) . ?
C71 H71 0.9300 . ?
C71 C72 1.383(5) . ?
C72 C73 1.503(5) . ?
C73 H73 0.9800 . ?
C73 C74 1.527(6) . ?
C73 C75 1.534(6) . ?
C74 H74A 0.9600 . ?
C74 H74B 0.9600 . ?
C74 H74C 0.9600 . ?
C75 H75A 0.9600 . ?
C75 H75B 0.9600 . ?
C75 H75C 0.9600 . ?
C76 H76A 0.9600 . ?
C76 H76B 0.9600 . ?
C76 H76C 0.9600 . ?
C76 C77 1.570(6) . ?
C77 H77 0.9800 . ?
C77 C78 1.512(8) . ?
C77 C79 1.480(7) . ?
C78 H78A 0.9600 . ?
C78 H78B 0.9600 . ?
C78 H78C 0.9600 . ?
C79 C80 1.389(5) . ?
C79 C84 1.416(7) . ?
C80 C81 1.410(6) . ?
C81 C82 1.386(6) . ?
C81 C86 1.472(7) . ?
C82 H82 0.9300 . ?
C82 C83 1.373(9) . ?
C83 H83 0.9300 . ?
C83 C84 1.360(9) . ?
C84 H84 0.9300 . ?
C85 H85A 0.9600 . ?
C85 H85B 0.9600 . ?
C85 H85C 0.9600 . ?
C85 C86 1.521(8) . ?
C86 H86 0.9800 . ?
C86 C87 1.551(7) . ?
C87 H87A 0.9600 . ?
C87 H87B 0.9600 . ?
C87 H87C 0.9600 . ?
C88 H88 0.9300 . ?
C88 C89 1.386(6) . ?
C89 C90 1.523(8) . ?
C89 C91 1.381(8) . ?
C90 H90A 0.9600 . ?
C90 H90B 0.9600 . ?
C90 H90C 0.9600 . ?
C91 H91 0.9300 . ?
C91 C92 1.359(8) . ?
C92 C93 1.503(8) . ?
C92 C94 1.398(6) . ?
C93 H93A 0.9600 . ?
C93 H93B 0.9600 . ?
C93 H93C 0.9600 . ?
C94 H94 0.9300 . ?

loop_
_geom_torsion_atom_site_label_1
_geom_torsion_atom_site_label_2
_geom_torsion_atom_site_label_3
_geom_torsion_atom_site_label_4
_geom_torsion
_geom_torsion_site_symmetry_1
_geom_torsion_site_symmetry_2
_geom_torsion_site_symmetry_3
_geom_torsion_site_symmetry_4
_geom_torsion_publ_flag
Pd1 N3 C1 C2 179.5(3) . . . . ?
Pd1 N3 C6 C4 -177.9(3) . . . . ?
N1 C21 C22 C23 133.6(4) . . . . ?
N1 C21 C22 C35 -116.7(4) . . . . ?
N2 C20 C21 N1 -0.3(3) . . . . ?
N2 C20 C21 C22 -175.3(3) . . . . ?
N2 C20 C29 C28 -133.8(4) . . . . ?
N2 C20 C29 C30 117.8(4) . . . . ?
N2 C36 C37 C38 174.9(3) . . . . ?
N2 C36 C37 C46 -7.6(5) . . . . ?
N2 C36 C41 C40 -174.0(3) . . . . ?
N2 C36 C41 C42 10.2(4) . . . . ?
N3 C1 C2 C3 -1.8(7) . . . . ?
N3 C1 C2 C7 178.9(5) . . . . ?
C00D N1 C16 C11 67.4(4) . . . . ?
C00D N1 C16 C15 -114.2(3) . . . . ?
C00D N1 C21 C20 0.1(3) . . . . ?
C00D N1 C21 C22 173.6(3) . . . . ?
C00D N2 C20 C21 0.3(3) . . . . ?
C00D N2 C20 C29 -172.0(4) . . . . ?
C00D N2 C36 C37 -99.7(4) . . . . ?
C00D N2 C36 C41 78.2(4) . . . . ?
C1 N3 C6 C4 0.5(6) . . . . ?
C1 C2 C3 C4 1.0(7) . . . . ?
C2 C3 C4 C5 -179.4(4) . . . . ?
C2 C3 C4 C6 0.5(6) . . . . ?
C3 C4 C6 N3 -1.3(6) . . . . ?
C5 C4 C6 N3 178.6(4) . . . . ?
C6 N3 C1 C2 1.1(6) . . . . ?
C7 C2 C3 C4 -179.8(5) . . . . ?
C8 C9 C11 C12 -91.4(4) . . . . ?
C8 C9 C11 C16 85.5(4) . . . . ?
C9 C11 C12 C13 176.0(4) . . . . ?
C9 C11 C16 N1 3.3(4) . . . . ?
C9 C11 C16 C15 -175.0(3) . . . . ?
C10 C9 C11 C12 35.0(5) . . . . ?
C10 C9 C11 C16 -148.1(4) . . . . ?
C11 C12 C13 C14 -0.3(6) . . . . ?
C12 C11 C16 N1 -179.7(3) . . . . ?
C12 C11 C16 C15 1.9(5) . . . . ?
C12 C13 C14 C15 1.0(7) . . . . ?
C13 C14 C15 C16 -0.2(6) . . . . ?
C13 C14 C15 C18 -178.0(4) . . . . ?
C14 C15 C16 N1 -179.6(3) . . . . ?
C14 C15 C16 C11 -1.3(5) . . . . ?
C14 C15 C18 C17 60.6(5) . . . . ?
C14 C15 C18 C19 -60.5(5) . . . . ?
C16 N1 C00D Pd1 14.4(4) . . . . ?
C16 N1 C00D N2 -171.5(2) . . . . ?
C16 N1 C21 C20 171.6(3) . . . . ?
C16 N1 C21 C22 -15.0(5) . . . . ?
C16 C11 C12 C13 -1.1(5) . . . . ?
C16 C15 C18 C17 -117.1(4) . . . . ?
C16 C15 C18 C19 121.8(4) . . . . ?
C18 C15 C16 N1 -1.9(5) . . . . ?
C18 C15 C16 C11 176.4(3) . . . . ?
C20 N2 C00D Pd1 174.3(2) . . . . ?
C20 N2 C00D N1 -0.2(3) . . . . ?
C20 N2 C36 C37 78.7(4) . . . . ?
C20 N2 C36 C41 -103.4(4) . . . . ?
C20 C21 C22 C23 -53.3(4) . . . . ?
C20 C21 C22 C35 56.4(4) . . . . ?
C20 C29 C30 C31 -129.3(4) . . . . ?
C20 C29 C30 C35 53.6(4) . . . . ?
C21 N1 C00D Pd1 -174.0(2) . . . . ?
C21 N1 C00D N2 0.1(3) . . . . ?
C21 N1 C16 C11 -102.8(3) . . . . ?
C21 N1 C16 C15 75.6(4) . . . . ?
C21 C20 C29 C28 54.4(4) . . . . ?
C21 C20 C29 C30 -54.1(4) . . . . ?
C21 C22 C23 C24 -129.8(3) . . . . ?
C21 C22 C23 C28 54.4(3) . . . . ?
C21 C22 C35 C30 -54.6(4) . . . . ?
C21 C22 C35 C34 129.3(4) . . . . ?
C22 C23 C24 C25 -175.0(4) . . . . ?
C22 C23 C28 C27 173.1(4) . . . . ?
C22 C23 C28 C29 -2.2(4) . . . . ?
C23 C22 C35 C30 55.6(4) . . . . ?
C23 C22 C35 C34 -120.5(4) . . . . ?
C23 C24 C25 C26 0.4(7) . . . . ?
C23 C28 C29 C20 -51.4(4) . . . . ?
C23 C28 C29 C30 57.6(3) . . . . ?
C24 C23 C28 C27 -3.0(6) . . . . ?
C24 C23 C28 C29 -178.3(3) . . . . ?
C24 C25 C26 C27 0.9(8) . . . . ?
C25 C26 C27 C28 -3.3(7) . . . . ?
C26 C27 C28 C23 4.3(6) . . . . ?
C26 C27 C28 C29 178.9(4) . . . . ?
C27 C28 C29 C20 133.6(4) . . . . ?
C27 C28 C29 C30 -117.4(4) . . . . ?
C28 C23 C24 C25 0.6(6) . . . . ?
C28 C29 C30 C31 120.5(4) . . . . ?
C28 C29 C30 C35 -56.6(4) . . . . ?
C29 C20 C21 N1 173.9(3) . . . . ?
C29 C20 C21 C22 -1.1(4) . . . . ?
C29 C30 C31 C32 -178.6(4) . . . . ?
C29 C30 C35 C22 0.3(4) . . . . ?
C29 C30 C35 C34 176.7(3) . . . . ?
C30 C31 C32 C33 1.7(9) . . . . ?
C31 C30 C35 C22 -177.0(3) . . . . ?
C31 C30 C35 C34 -0.6(6) . . . . ?
C31 C32 C33 C34 0.5(10) . . . . ?
C32 C33 C34 C35 -2.8(8) . . . . ?
C33 C34 C35 C22 178.7(4) . . . . ?
C33 C34 C35 C30 2.8(6) . . . . ?
C35 C22 C23 C24 120.9(4) . . . . ?
C35 C22 C23 C28 -54.9(4) . . . . ?
C35 C30 C31 C32 -1.7(7) . . . . ?
C36 N2 C00D Pd1 -7.1(4) . . . . ?
C36 N2 C00D N1 178.4(3) . . . . ?
C36 N2 C20 C21 -178.3(3) . . . . ?
C36 N2 C20 C29 9.4(6) . . . . ?
C36 C37 C38 C39 -0.1(6) . . . . ?
C36 C37 C46 C45 135.6(4) . . . . ?
C36 C37 C46 C47 -103.4(4) . . . . ?
C36 C41 C42 C43 -140.5(4) . . . . ?
C36 C41 C42 C44 96.1(4) . . . . ?
C37 C36 C41 C40 3.8(5) . . . . ?
C37 C36 C41 C42 -172.0(3) . . . . ?
C37 C38 C39 C40 1.9(8) . . . . ?
C38 C37 C46 C45 -46.9(6) . . . . ?
C38 C37 C46 C47 74.0(5) . . . . ?
C38 C39 C40 C41 -0.9(7) . . . . ?
C39 C40 C41 C36 -1.9(6) . . . . ?
C39 C40 C41 C42 174.0(4) . . . . ?
C40 C41 C42 C43 43.8(5) . . . . ?
C40 C41 C42 C44 -79.6(4) . . . . ?
C41 C36 C37 C38 -2.9(5) . . . . ?
C41 C36 C37 C46 174.6(4) . . . . ?
C46 C37 C38 C39 -177.7(5) . . . . ?
Pd2 N6 C88 C89 177.6(4) . . . . ?
Pd2 N6 C94 C92 -177.4(3) . . . . ?
N4 C61 C62 N5 0.2(3) . . . . ?
N4 C61 C62 C63 -174.0(2) . . . . ?
N4 C80 C81 C82 -179.1(4) . . . . ?
N4 C80 C81 C86 -3.9(5) . . . . ?
N5 C62 C63 C49 134.4(3) . . . . ?
N5 C62 C63 C60 -116.7(3) . . . . ?
N5 C64 C65 C67 -1.8(5) . . . . ?
N5 C64 C65 C69 -178.6(3) . . . . ?
N5 C64 C72 C71 179.1(3) . . . . ?
N5 C64 C72 C73 2.0(5) . . . . ?
N6 C88 C89 C90 179.3(5) . . . . ?
N6 C88 C89 C91 -1.0(7) . . . . ?
C010 C55 C61 N4 116.9(4) . . . . ?
C010 C55 C61 C62 -53.7(3) . . . . ?
C010 C56 C57 C58 1.8(10) . . . . ?
C010 C60 C63 C49 54.1(4) . . . . ?
C010 C60 C63 C62 -55.5(4) . . . . ?
C49 C50 C51 C52 1.8(7) . . . . ?
C49 C54 C55 C010 56.8(3) . . . . ?
C49 C54 C55 C61 -53.5(4) . . . . ?
C50 C49 C54 C53 -0.9(6) . . . . ?
C50 C49 C54 C55 -177.2(3) . . . . ?
C50 C49 C63 C60 121.1(4) . . . . ?
C50 C49 C63 C62 -130.3(3) . . . . ?
C50 C51 C52 C53 -1.4(9) . . . . ?
C51 C52 C53 C54 -0.1(8) . . . . ?
C52 C53 C54 C49 1.3(7) . . . . ?
C52 C53 C54 C55 177.1(4) . . . . ?
C53 C54 C55 C010 -119.3(4) . . . . ?
C53 C54 C55 C61 130.4(4) . . . . ?
C54 C49 C50 C51 -0.6(6) . . . . ?
C54 C49 C63 C60 -55.8(4) . . . . ?
C54 C49 C63 C62 52.8(3) . . . . ?
C54 C55 C61 N4 -134.7(4) . . . . ?
C54 C55 C61 C62 54.7(4) . . . . ?
C55 C010 C56 C57 -179.4(5) . . . . ?
C55 C010 C60 C59 178.9(3) . . . . ?
C55 C010 C60 C63 3.1(4) . . . . ?
C55 C61 C62 N5 173.6(2) . . . . ?
C55 C61 C62 C63 -0.6(4) . . . . ?
C56 C010 C55 C54 117.9(4) . . . . ?
C56 C010 C55 C61 -131.9(4) . . . . ?
C56 C010 C60 C59 2.0(6) . . . . ?
C56 C010 C60 C63 -173.8(4) . . . . ?
C56 C57 C58 C59 0.5(12) . . . . ?
C57 C58 C59 C60 -1.5(10) . . . . ?
C58 C59 C60 C010 0.2(7) . . . . ?
C58 C59 C60 C63 175.5(5) . . . . ?
C59 C60 C63 C49 -121.5(4) . . . . ?
C59 C60 C63 C62 128.9(4) . . . . ?
C60 C010 C55 C54 -58.7(4) . . . . ?
C60 C010 C55 C61 51.5(4) . . . . ?
C60 C010 C56 C57 -3.0(7) . . . . ?
C61 N4 C80 C79 -90.0(4) . . . . ?
C61 N4 C80 C81 88.3(4) . . . . ?
C61 N4 C96 Pd2 170.9(2) . . . . ?
C61 N4 C96 N5 -0.9(3) . . . . ?
C61 C62 C63 C49 -53.6(3) . . . . ?
C61 C62 C63 C60 55.3(4) . . . . ?
C62 N5 C64 C65 102.5(3) . . . . ?
C62 N5 C64 C72 -73.6(4) . . . . ?
C62 N5 C96 Pd2 -170.5(2) . . . . ?
C62 N5 C96 N4 1.0(3) . . . . ?
C63 C49 C50 C51 -177.4(4) . . . . ?
C63 C49 C54 C53 176.2(3) . . . . ?
C63 C49 C54 C55 -0.1(4) . . . . ?
C64 N5 C62 C61 171.0(2) . . . . ?
C64 N5 C62 C63 -16.5(5) . . . . ?
C64 N5 C96 Pd2 18.1(4) . . . . ?
C64 N5 C96 N4 -170.5(2) . . . . ?
C64 C65 C67 C66 -105.1(4) . . . . ?
C64 C65 C67 C68 131.2(4) . . . . ?
C64 C65 C69 C70 0.7(7) . . . . ?
C64 C72 C73 C74 116.5(4) . . . . ?
C64 C72 C73 C75 -121.1(4) . . . . ?
C65 C64 C72 C71 3.1(5) . . . . ?
C65 C64 C72 C73 -174.0(3) . . . . ?
C65 C69 C70 C71 0.8(8) . . . . ?
C67 C65 C69 C70 -176.3(4) . . . . ?
C69 C65 C67 C66 71.7(5) . . . . ?
C69 C65 C67 C68 -52.0(5) . . . . ?
C69 C70 C71 C72 -0.4(8) . . . . ?
C70 C71 C72 C64 -1.5(6) . . . . ?
C70 C71 C72 C73 175.8(4) . . . . ?
C71 C72 C73 C74 -60.5(5) . . . . ?
C71 C72 C73 C75 61.9(5) . . . . ?
C72 C64 C65 C67 174.1(3) . . . . ?
C72 C64 C65 C69 -2.7(5) . . . . ?
C76 C77 C79 C80 -131.9(4) . . . . ?
C76 C77 C79 C84 49.9(6) . . . . ?
C77 C79 C80 N4 0.5(6) . . . . ?
C77 C79 C80 C81 -177.6(4) . . . . ?
C77 C79 C84 C83 178.7(5) . . . . ?
C78 C77 C79 C80 106.7(5) . . . . ?
C78 C77 C79 C84 -71.5(6) . . . . ?
C79 C80 C81 C82 -1.0(6) . . . . ?
C79 C80 C81 C86 174.2(4) . . . . ?
C80 N4 C61 C55 19.7(6) . . . . ?
C80 N4 C61 C62 -169.2(3) . . . . ?
C80 N4 C96 Pd2 -19.5(4) . . . . ?
C80 N4 C96 N5 168.7(3) . . . . ?
C80 C79 C84 C83 0.3(7) . . . . ?
C80 C81 C82 C83 0.2(7) . . . . ?
C80 C81 C86 C85 -91.2(5) . . . . ?
C80 C81 C86 C87 145.7(5) . . . . ?
C81 C82 C83 C84 0.8(9) . . . . ?
C82 C81 C86 C85 83.8(5) . . . . ?
C82 C81 C86 C87 -39.3(7) . . . . ?
C82 C83 C84 C79 -1.1(9) . . . . ?
C84 C79 C80 N4 178.8(4) . . . . ?
C84 C79 C80 C81 0.7(6) . . . . ?
C86 C81 C82 C83 -175.2(5) . . . . ?
C88 N6 C94 C92 -1.1(6) . . . . ?
C88 C89 C91 C92 0.7(7) . . . . ?
C89 C91 C92 C93 -178.3(5) . . . . ?
C89 C91 C92 C94 -0.6(8) . . . . ?
C90 C89 C91 C92 -179.6(6) . . . . ?
C91 C92 C94 N6 0.8(7) . . . . ?
C93 C92 C94 N6 178.6(5) . . . . ?
C94 N6 C88 C89 1.2(6) . . . . ?
C96 N4 C61 C55 -170.6(4) . . . . ?
C96 N4 C61 C62 0.5(3) . . . . ?
C96 N4 C80 C79 101.9(4) . . . . ?
C96 N4 C80 C81 -79.8(4) . . . . ?
C96 N5 C62 C61 -0.7(3) . . . . ?
C96 N5 C62 C63 171.7(3) . . . . ?
C96 N5 C64 C65 -87.2(4) . . . . ?
C96 N5 C64 C72 96.7(3) . . . . ?

loop_
_smtbx_masks_void_nr
_smtbx_masks_void_average_x
_smtbx_masks_void_average_y
_smtbx_masks_void_average_z
_smtbx_masks_void_volume
_smtbx_masks_void_count_electrons
_smtbx_masks_void_content
1 -0.078 0.128 0.192 8.9 0.4 ?
2 0.000 0.500 0.000 274.1 51.3 ?
3 0.078 0.872 0.808 8.9 0.2 ?
4 0.287 0.083 0.217 9.7 0.0 ?
5 0.526 0.817 0.386 78.8 4.9 ?
6 0.474 0.183 0.614 78.8 4.9 ?
7 0.713 0.917 0.783 9.7 0.0 ?
